data_1561196
loop_
_publ_author_name
'Duan, Hui'
'Dan, Wenyan'
'Fang, Xiangdong'

_publ_section_title
;
 Zinc-coordinated MOFs complexes regulated by hydrogen bonds: Synthesis,
 structure and luminescence study toward broadband white-light emission
;
_journal_name_full 'Journal of Solid State Chemistry'
_journal_page_first 159
_journal_page_last 164
_journal_paper_doi 10.1016/j.jssc.2018.01.024
_journal_volume 260
_journal_year 2018
_chemical_formula_sum 'C10 H12 N6 O6 Zn'
_chemical_formula_weight 377.63
_space_group_crystal_system monoclinic
_space_group_IT_number 13
_space_group_name_Hall '-P 2yc'
_space_group_name_H-M_alt 'P 1 2/c 1'
_atom_sites_solution_hydrogens mixed
_cell_angle_alpha 90
_cell_angle_beta 100.705(2)
_cell_angle_gamma 90
_cell_formula_units_Z 2
_cell_length_a 7.8496(5)
_cell_length_b 5.3514(3)
_cell_length_c 16.5895(10)
_cell_measurement_reflns_used 9888
_cell_measurement_temperature 296(2)
_cell_measurement_theta_max 27.50
_cell_measurement_theta_min 3.28
_cell_volume 684.74(7)
_computing_cell_refinement 'Bruker SAINT'
_computing_data_collection 'Bruker APEX3'
_computing_data_reduction 'Bruker SAINT'
_computing_molecular_graphics 'Bruker SHELXTL'
_computing_publication_material 'Bruker SHELXTL'
_computing_structure_refinement 'SHELXL-2016/6 (Sheldrick, 2016)'
_computing_structure_solution 'SHELXS-97 (Sheldrick 2008)'
_diffrn_ambient_temperature 296(2)
_diffrn_measured_fraction_theta_full 0.998
_diffrn_measured_fraction_theta_max 0.991
_diffrn_measurement_device_type 'Bruker APEX-III CMOS'
_diffrn_measurement_method '\f and \w scans'
_diffrn_radiation_type MoK\a
_diffrn_radiation_wavelength 0.71073
_diffrn_reflns_av_R_equivalents 0.0260
_diffrn_reflns_av_unetI/netI 0.0154
_diffrn_reflns_Laue_measured_fraction_full 0.998
_diffrn_reflns_Laue_measured_fraction_max 0.991
_diffrn_reflns_limit_h_max 10
_diffrn_reflns_limit_h_min -10
_diffrn_reflns_limit_k_max 6
_diffrn_reflns_limit_k_min -6
_diffrn_reflns_limit_l_max 21
_diffrn_reflns_limit_l_min -21
_diffrn_reflns_number 14986
_diffrn_reflns_point_group_measured_fraction_full 0.998
_diffrn_reflns_point_group_measured_fraction_max 0.991
_diffrn_reflns_theta_full 25.242
_diffrn_reflns_theta_max 27.578
_diffrn_reflns_theta_min 3.282
_exptl_absorpt_coefficient_mu 1.839
_exptl_absorpt_correction_type multi-scan
_exptl_absorpt_process_details sadabs
_exptl_crystal_colour colourless
_exptl_crystal_density_diffrn 1.832
_exptl_crystal_description sheet
_exptl_crystal_F_000 384
_exptl_crystal_size_max 0.37
_exptl_crystal_size_mid 0.08
_exptl_crystal_size_min 0.03
_exptl_transmission_factor_max 0.7456
_exptl_transmission_factor_min 0.6451
_refine_diff_density_max 0.283
_refine_diff_density_min -0.349
_refine_diff_density_rms 0.063
_refine_ls_extinction_method none
_refine_ls_goodness_of_fit_ref 1.075
_refine_ls_hydrogen_treatment mixed
_refine_ls_matrix_type full
_refine_ls_number_parameters 113
_refine_ls_number_reflns 1574
_refine_ls_number_restraints 0
_refine_ls_restrained_S_all 1.075
_refine_ls_R_factor_all 0.0295
_refine_ls_R_factor_gt 0.0245
_refine_ls_shift/su_max 0.000
_refine_ls_shift/su_mean 0.000
_refine_ls_structure_factor_coef Fsqd
_refine_ls_weighting_details 'w=1/[\s^2^(Fo^2^)+(0.0349P)^2^+0.3254P] where P=(Fo^2^+2Fc^2^)/3'
_refine_ls_weighting_scheme calc
_refine_ls_wR_factor_gt 0.0620
_refine_ls_wR_factor_ref 0.0641
_reflns_Friedel_coverage 0.000
_reflns_Friedel_fraction_full .
_reflns_Friedel_fraction_max .
_reflns_number_gt 1422
_reflns_number_total 1574
_reflns_threshold_expression 'I > 2\s(I)'
_cod_data_source_file 2.cif
_cod_data_source_block 170327c
_cod_original_sg_symbol_H-M 'P 2/c'
_cod_database_code 1561196
_shelx_space_group_comment
; 
The symmetry employed for this shelxl refinement is uniquely defined 
by the following loop, which should always be used as a source of 
symmetry information in preference to the above space-group names. 
They are only intended as comments. 
;

loop_
_space_group_symop_operation_xyz
'x, y, z'
'-x, y, -z+1/2'
'-x, -y, -z'
'x, -y, z-1/2'

loop_
_atom_site_label
_atom_site_type_symbol
_atom_site_fract_x
_atom_site_fract_y
_atom_site_fract_z
_atom_site_U_iso_or_equiv
_atom_site_adp_type
_atom_site_occupancy
_atom_site_site_symmetry_order
_atom_site_calc_flag
_atom_site_refinement_flags_posn
_atom_site_refinement_flags_adp
_atom_site_refinement_flags_occupancy
_atom_site_disorder_assembly
_atom_site_disorder_group
Zn1 Zn 0.500000 1.01287(5) 0.750000 0.02497(11) Uani 1 2 d S T P . .
H3C H 0.700(3) 1.287(5) 0.8424(18) 0.056(8) Uiso 1 1 d . . . . .
O1 O 0.55306(17) 0.9208(3) 0.63809(8) 0.0349(3) Uani 1 1 d . . . . .
N1 N 0.72568(18) 0.5422(3) 0.45022(8) 0.0223(3) Uani 1 1 d . . . . .
C1 C 0.6555(2) 0.7417(3) 0.65765(10) 0.0261(4) Uani 1 1 d . . . . .
O2 O 0.7043(2) 0.6816(2) 0.73178(8) 0.0425(4) Uani 1 1 d . . . . .
H3D H 0.703(3) 1.365(6) 0.7711(18) 0.058(8) Uiso 1 1 d . . . . .
N2 N 0.87394(18) 0.2516(3) 0.54978(8) 0.0239(3) Uani 1 1 d . . . . .
C2 C 0.7177(2) 0.5976(3) 0.59221(10) 0.0214(3) Uani 1 1 d . . . . .
N3 N 0.87073(19) 0.1985(3) 0.41231(8) 0.0271(3) Uani 1 1 d . . . . .
H3A H 0.932911 0.066690 0.424300 0.032 Uiso 1 1 calc R U . . .
H3B H 0.840168 0.243873 0.361962 0.032 Uiso 1 1 calc R U . . .
O3 O 0.6967(2) 1.2395(3) 0.79758(9) 0.0339(3) Uani 1 1 d . . . . .
C3 C 0.6747(2) 0.6679(3) 0.51040(10) 0.0219(3) Uani 1 1 d . . . . .
H3 H 0.606848 0.809841 0.497188 0.026 Uiso 1 1 calc R U . . .
C4 C 0.82156(19) 0.3331(3) 0.47195(9) 0.0193(3) Uani 1 1 d . . . . .
C5 C 0.8219(2) 0.3864(3) 0.60790(10) 0.0253(3) Uani 1 1 d . . . . .
H5 H 0.857056 0.336794 0.662168 0.030 Uiso 1 1 calc R U . . .

loop_
_atom_site_aniso_label
_atom_site_aniso_U_11
_atom_site_aniso_U_22
_atom_site_aniso_U_33
_atom_site_aniso_U_23
_atom_site_aniso_U_13
_atom_site_aniso_U_12
Zn1 0.03901(18) 0.02078(16) 0.01751(15) 0.000 0.01145(11) 0.000
O1 0.0395(7) 0.0346(7) 0.0332(7) -0.0099(6) 0.0136(6) 0.0072(6)
N1 0.0273(7) 0.0225(7) 0.0171(6) -0.0003(5) 0.0042(5) 0.0042(5)
C1 0.0347(9) 0.0222(8) 0.0248(8) -0.0050(6) 0.0141(7) -0.0094(7)
O2 0.0831(11) 0.0271(7) 0.0209(6) -0.0020(5) 0.0190(7) -0.0065(7)
N2 0.0297(7) 0.0216(7) 0.0209(7) 0.0009(5) 0.0056(5) 0.0042(6)
C2 0.0256(8) 0.0199(7) 0.0202(8) -0.0029(6) 0.0082(6) -0.0032(6)
N3 0.0342(8) 0.0278(7) 0.0196(7) -0.0032(6) 0.0058(6) 0.0079(6)
O3 0.0567(9) 0.0267(7) 0.0197(6) -0.0010(6) 0.0106(6) -0.0112(6)
C3 0.0232(7) 0.0205(7) 0.0226(8) -0.0010(6) 0.0054(6) 0.0021(6)
C4 0.0185(7) 0.0197(7) 0.0202(7) -0.0018(6) 0.0049(6) -0.0020(6)
C5 0.0334(9) 0.0249(8) 0.0176(8) 0.0021(6) 0.0049(6) 0.0019(7)

loop_
_atom_type_symbol
_atom_type_description
_atom_type_scat_dispersion_real
_atom_type_scat_dispersion_imag
_atom_type_scat_source
C C 0.0033 0.0016 'International Tables Vol C Tables 4.2.6.8 and 6.1.1.4'
H H 0.0000 0.0000 'International Tables Vol C Tables 4.2.6.8 and 6.1.1.4'
N N 0.0061 0.0033 'International Tables Vol C Tables 4.2.6.8 and 6.1.1.4'
O O 0.0106 0.0060 'International Tables Vol C Tables 4.2.6.8 and 6.1.1.4'
Zn Zn 0.2839 1.4301 'International Tables Vol C Tables 4.2.6.8 and 6.1.1.4'

loop_
_geom_angle_atom_site_label_1
_geom_angle_atom_site_label_2
_geom_angle_atom_site_label_3
_geom_angle
_geom_angle_site_symmetry_1
_geom_angle_site_symmetry_3
O3 Zn1 O3 105.60(9) . 2_656
O3 Zn1 O1 93.46(6) . 2_656
O3 Zn1 O1 103.42(6) 2_656 2_656
O3 Zn1 O1 103.42(6) . .
O3 Zn1 O1 93.46(6) 2_656 .
O1 Zn1 O1 152.01(9) 2_656 .
O3 Zn1 O2 149.73(5) . 2_656
O3 Zn1 O2 90.71(6) 2_656 2_656
O1 Zn1 O2 57.49(5) 2_656 2_656
O1 Zn1 O2 100.78(5) . 2_656
O3 Zn1 O2 90.71(6) . .
O3 Zn1 O2 149.73(5) 2_656 .
O1 Zn1 O2 100.78(5) 2_656 .
O1 Zn1 O2 57.49(5) . .
O2 Zn1 O2 87.14(7) 2_656 .
O3 Zn1 C1 99.18(6) . .
O3 Zn1 C1 121.43(6) 2_656 .
O1 Zn1 C1 127.26(6) 2_656 .
O1 Zn1 C1 28.62(6) . .
O2 Zn1 C1 93.40(5) 2_656 .
O2 Zn1 C1 28.91(5) . .
O3 Zn1 C1 121.43(6) . 2_656
O3 Zn1 C1 99.18(6) 2_656 2_656
O1 Zn1 C1 28.62(6) 2_656 2_656
O1 Zn1 C1 127.26(6) . 2_656
O2 Zn1 C1 28.91(5) 2_656 2_656
O2 Zn1 C1 93.40(5) . 2_656
C1 Zn1 C1 111.45(7) . 2_656
C1 O1 Zn1 100.30(11) . .
C3 N1 C4 116.60(14) . .
O1 C1 O2 120.78(16) . .
O1 C1 C2 119.30(15) . .
O2 C1 C2 119.91(16) . .
O1 C1 Zn1 51.08(8) . .
O2 C1 Zn1 69.83(10) . .
C2 C1 Zn1 169.41(13) . .
C1 O2 Zn1 81.26(11) . .
C5 N2 C4 115.99(14) . .
C3 C2 C5 115.53(14) . .
C3 C2 C1 121.34(15) . .
C5 C2 C1 123.13(15) . .
C4 N3 H3A 120.0 . .
C4 N3 H3B 120.0 . .
H3A N3 H3B 120.0 . .
Zn1 O3 H3C 117(2) . .
Zn1 O3 H3D 114(2) . .
H3C O3 H3D 105(3) . .
N1 C3 C2 123.09(15) . .
N1 C3 H3 118.5 . .
C2 C3 H3 118.5 . .
N3 C4 N2 117.04(14) . .
N3 C4 N1 117.95(14) . .
N2 C4 N1 125.00(14) . .
N2 C5 C2 123.71(15) . .
N2 C5 H5 118.1 . .
C2 C5 H5 118.1 . .

loop_
_geom_bond_atom_site_label_1
_geom_bond_atom_site_label_2
_geom_bond_distance
_geom_bond_site_symmetry_2
Zn1 O3 2.0065(14) .
Zn1 O3 2.0065(14) 2_656
Zn1 O1 2.0372(13) 2_656
Zn1 O1 2.0372(13) .
Zn1 O2 2.4466(16) 2_656
Zn1 O2 2.4466(15) .
Zn1 C1 2.5761(17) .
Zn1 C1 2.5761(17) 2_656
O1 C1 1.254(2) .
N1 C3 1.326(2) .
N1 C4 1.360(2) .
C1 O2 1.260(2) .
C1 C2 1.486(2) .
N2 C5 1.328(2) .
N2 C4 1.352(2) .
C2 C3 1.388(2) .
C2 C5 1.391(2) .
N3 C4 1.337(2) .
N3 H3A 0.8600 .
N3 H3B 0.8600 .
O3 H3C 0.78(3) .
O3 H3D 0.81(3) .
C3 H3 0.9300 .
C5 H5 0.9300 .

loop_
_geom_hbond_atom_site_label_D
_geom_hbond_atom_site_label_H
_geom_hbond_atom_site_label_A
_geom_hbond_distance_DH
_geom_hbond_distance_HA
_geom_hbond_distance_DA
_geom_hbond_angle_DHA
_geom_hbond_site_symmetry_A
O3 H3C N1 0.78(3) 1.99(3) 2.7592(19) 171(3) 4_576
N3 H3B O2 0.86 2.26 3.104(2) 167.2 4_565
O3 H3D O2 0.81(3) 1.82(3) 2.611(2) 167(3) 1_565
N3 H3A N2 0.86 2.27 3.122(2) 172.2 3_756

loop_
_geom_torsion_atom_site_label_1
_geom_torsion_atom_site_label_2
_geom_torsion_atom_site_label_3
_geom_torsion_atom_site_label_4
_geom_torsion
_geom_torsion_site_symmetry_1
_geom_torsion_site_symmetry_2
_geom_torsion_site_symmetry_3
_geom_torsion_site_symmetry_4
Zn1 O1 C1 O2 -4.62(19) . . . .
Zn1 O1 C1 C2 174.61(12) . . . .
O1 C1 O2 Zn1 3.83(16) . . . .
C2 C1 O2 Zn1 -175.40(15) . . . .
O1 C1 C2 C3 4.6(2) . . . .
O2 C1 C2 C3 -176.15(16) . . . .
Zn1 C1 C2 C3 28.0(7) . . . .
O1 C1 C2 C5 -175.53(16) . . . .
O2 C1 C2 C5 3.7(3) . . . .
Zn1 C1 C2 C5 -152.1(6) . . . .
C4 N1 C3 C2 1.3(2) . . . .
C5 C2 C3 N1 1.1(2) . . . .
C1 C2 C3 N1 -179.04(15) . . . .
C5 N2 C4 N3 -179.23(14) . . . .
C5 N2 C4 N1 1.9(2) . . . .
C3 N1 C4 N3 178.15(14) . . . .
C3 N1 C4 N2 -3.0(2) . . . .
C4 N2 C5 C2 0.9(2) . . . .
C3 C2 C5 N2 -2.3(3) . . . .
C1 C2 C5 N2 177.85(15) . . . .
